data_4003173
loop_
_publ_author_name
'Khatua, Sajal'
'Goswami, Soumyabrata'
'Biswas, Soumava'
'Tomar, Kapil'
'Jena, Himanshu Sekhar'
'Konar, Sanjit'

_publ_section_title
;
 Stable Multiresponsive Luminescent MOF for Colorimetric Detection of
 Small Molecules in Selective and Reversible Manner
;
_journal_issue 15
_journal_name_full 'Chemistry of Materials'
_journal_page_first 5349
_journal_paper_doi 10.1021/acs.chemmater.5b01773
_journal_volume 27
_journal_year 2015
_chemical_formula_moiety 'C44 H34 Cu2 I2 N6 O2, C6 H5 F, O'
_chemical_formula_sum 'C50 H39 Cu2 F I2 N6 O3'
_chemical_formula_weight 1171.77
_space_group_IT_number 2
_space_group_name_Hall '-P 1'
_space_group_name_H-M_alt 'P -1'
_symmetry_cell_setting triclinic
_symmetry_space_group_name_Hall '-P 1'
_symmetry_space_group_name_H-M 'P -1'
_atom_sites_solution_hydrogens geom
_atom_sites_solution_primary direct
_atom_sites_solution_secondary difmap
_audit_creation_method SHELXL-97
_cell_angle_alpha 69.389(9)
_cell_angle_beta 89.016(10)
_cell_angle_gamma 63.400(9)
_cell_formula_units_Z 2
_cell_length_a 12.681(3)
_cell_length_b 13.340(3)
_cell_length_c 17.761(4)
_cell_measurement_reflns_used 130
_cell_measurement_temperature 130(2)
_cell_measurement_theta_max 28.12
_cell_measurement_theta_min 2.23
_cell_volume 2478.9(10)
_computing_cell_refinement 'Bruker Kappa Apex'
_computing_data_collection 'Bruker Kappa Apex'
_computing_data_reduction 'Bruker SAINT'
_computing_molecular_graphics 'Bruker SHELXTL'
_computing_publication_material 'Bruker SHELXTL'
_computing_structure_refinement 'SHELXL-97 (Sheldrick, 2008)'
_computing_structure_solution 'SHELXS-97 (Sheldrick, 2008)'
_diffrn_ambient_temperature 130(2)
_diffrn_measured_fraction_theta_full 0.994
_diffrn_measured_fraction_theta_max 0.994
_diffrn_measurement_device_type 'CCD area detector'
_diffrn_measurement_method 'phi omega scans'
_diffrn_radiation_monochromator graphite
_diffrn_radiation_source 'fine-focus sealed tube'
_diffrn_radiation_type MoK\a
_diffrn_radiation_wavelength 0.71073
_diffrn_reflns_av_R_equivalents 0.0000
_diffrn_reflns_av_sigmaI/netI 0.0512
_diffrn_reflns_limit_h_max 15
_diffrn_reflns_limit_h_min -15
_diffrn_reflns_limit_k_max 15
_diffrn_reflns_limit_k_min -14
_diffrn_reflns_limit_l_max 17
_diffrn_reflns_limit_l_min 0
_diffrn_reflns_number 6143
_diffrn_reflns_theta_full 25.00
_diffrn_reflns_theta_max 25.00
_diffrn_reflns_theta_min 1.79
_exptl_absorpt_coefficient_mu 2.153
_exptl_absorpt_correction_T_max 0.709
_exptl_absorpt_correction_T_min 0.602
_exptl_absorpt_correction_type multi-scan
_exptl_absorpt_process_details '(SADABS; Bruker, 2000)'
_exptl_crystal_colour brown
_exptl_crystal_density_diffrn 1.570
_exptl_crystal_density_method 'not measured'
_exptl_crystal_description BLOCK
_exptl_crystal_F_000 1156
_exptl_crystal_size_max 0.24
_exptl_crystal_size_mid 0.20
_exptl_crystal_size_min 0.16
_refine_diff_density_max 0.938
_refine_diff_density_min -0.663
_refine_diff_density_rms 0.134
_refine_ls_extinction_method none
_refine_ls_goodness_of_fit_ref 1.062
_refine_ls_hydrogen_treatment constr
_refine_ls_matrix_type full
_refine_ls_number_parameters 555
_refine_ls_number_reflns 6143
_refine_ls_number_restraints 166
_refine_ls_restrained_S_all 2.136
_refine_ls_R_factor_all 0.0825
_refine_ls_R_factor_gt 0.0579
_refine_ls_shift/su_max 0.033
_refine_ls_shift/su_mean 0.013
_refine_ls_structure_factor_coef Fsqd
_refine_ls_weighting_details 'calc w=1/[\s^2^(Fo^2^)+(0.1003P)^2^+11.2199P] where P=(Fo^2^+2Fc^2^)/3'
_refine_ls_weighting_scheme calc
_refine_ls_wR_factor_gt 0.1641
_refine_ls_wR_factor_ref 0.1840
_reflns_number_gt 4534
_reflns_number_total 6143
_reflns_threshold_expression >2sigma(I)
_cod_data_source_file cm5b01773_si_006.cif
_cod_data_source_block complex_1e
_cod_original_cell_volume 2478.9(9)
_cod_database_code 4003173

loop_
_symmetry_equiv_pos_as_xyz
'x, y, z'
'-x, -y, -z'

loop_
_atom_site_label
_atom_site_type_symbol
_atom_site_fract_x
_atom_site_fract_y
_atom_site_fract_z
_atom_site_U_iso_or_equiv
_atom_site_adp_type
_atom_site_occupancy
_atom_site_symmetry_multiplicity
_atom_site_calc_flag
_atom_site_refinement_flags
C45 C 0.109(5) 0.973(9) 0.216(2) 1.50(16) Uani 1 1 d GU
H45 H 0.1789 0.9773 0.2211 1.801 Uiso 1 1 calc R
C46 C 0.020(8) 1.016(8) 0.260(4) 0.80(12) Uani 1 1 d GU
H46 H 0.0306 1.0488 0.2954 0.955 Uiso 1 1 calc R
C47 C -0.085(6) 1.009(7) 0.252(6) 1.62(18) Uani 1 1 d GU
H47 H -0.1448 1.0373 0.2815 1.940 Uiso 1 1 calc R
C48 C -0.102(5) 0.959(6) 0.199(6) 0.85(15) Uani 1 1 d GU
H48 H -0.1719 0.9543 0.1933 1.026 Uiso 1 1 calc R
C49 C -0.013(8) 0.916(5) 0.154(4) 1.50(18) Uani 1 1 d GU
H49 H -0.0236 0.8828 0.1189 1.803 Uiso 1 1 calc R
C50 C 0.092(7) 0.923(7) 0.163(3) 0.92(9) Uani 1 1 d GU
Cu1 Cu 0.4445(2) 1.00391(19) 0.43609(17) 0.0421(8) Uani 1 1 d U
Cu2 Cu 0.5467(2) -0.00498(19) 0.93565(16) 0.0391(8) Uani 1 1 d U
I1 I 0.67876(12) 0.92159(11) 0.45473(10) 0.0504(6) Uani 1 1 d U
I2 I 0.40149(12) -0.10077(11) 0.97571(10) 0.0444(6) Uani 1 1 d U
O1 O 0.5640(14) 1.6078(14) -0.2794(11) 0.059(5) Uani 1 1 d U
O2 O -0.1583(14) 0.5446(18) 0.2349(13) 0.074(6) Uani 1 1 d U
N1 N 0.1274(13) 1.5073(12) 0.0695(11) 0.034(4) Uani 1 1 d U
N2 N -0.2878(13) 1.8554(13) -0.0490(12) 0.039(4) Uani 1 1 d U
N3 N 0.3731(14) 1.1391(12) 0.3247(11) 0.042(5) Uani 1 1 d U
N4 N 0.4179(16) 0.8597(14) 0.4502(12) 0.042(5) Uani 1 1 d U
N5 N 0.3493(14) 0.4976(13) 0.5684(12) 0.043(4) Uani 1 1 d U
N6 N 0.4732(14) 0.1298(12) 0.8244(12) 0.039(4) Uani 1 1 d U
C1 C 0.5029(19) 1.584(2) -0.2166(15) 0.048(6) Uani 1 1 d U
C2 C 0.4035(19) 1.6846(19) -0.2148(16) 0.055(7) Uani 1 1 d U
H2 H 0.3839 1.7615 -0.2532 0.066 Uiso 1 1 calc R
C3 C 0.3345(17) 1.6709(17) -0.1566(15) 0.048(6) Uani 1 1 d U
H3 H 0.2670 1.7385 -0.1557 0.058 Uiso 1 1 calc R
C4 C 0.3639(15) 1.5569(16) -0.0987(14) 0.036(5) Uani 1 1 d U
C5 C 0.4647(16) 1.4585(17) -0.1004(15) 0.044(6) Uani 1 1 d U
H5 H 0.4857 1.3818 -0.0610 0.053 Uiso 1 1 calc R
C6 C 0.5346(18) 1.4703(18) -0.1584(14) 0.038(5) Uani 1 1 d U
H6 H 0.6027 1.4027 -0.1586 0.045 Uiso 1 1 calc R
C7 C 0.2841(15) 1.5393(15) -0.0392(12) 0.027(5) Uani 1 1 d U
C8 C 0.1615(16) 1.6187(15) -0.0571(14) 0.038(6) Uani 1 1 d U
H8 H 0.1289 1.6838 -0.1072 0.046 Uiso 1 1 calc R
C9 C 0.0866(15) 1.6012(15) 0.0000(13) 0.032(5) Uani 1 1 d U
C10 C 0.2439(16) 1.4286(15) 0.0903(13) 0.030(3) Uani 1 1 d U
C11 C 0.3236(15) 1.4446(15) 0.0362(12) 0.028(5) Uani 1 1 d U
H11 H 0.4048 1.3899 0.0519 0.034 Uiso 1 1 calc R
C12 C -0.0437(16) 1.6865(14) -0.0209(13) 0.030(5) Uani 1 1 d U
C13 C -0.0986(17) 1.7828(18) -0.0936(14) 0.050(7) Uani 1 1 d U
H13 H -0.0559 1.7932 -0.1363 0.060 Uiso 1 1 calc R
C14 C -0.2182(17) 1.8649(19) -0.1035(15) 0.060(8) Uani 1 1 d U
H14 H -0.2517 1.9320 -0.1526 0.072 Uiso 1 1 calc R
C15 C -0.2371(17) 1.7609(16) 0.0209(13) 0.040(6) Uani 1 1 d U
H15 H -0.2845 1.7518 0.0606 0.048 Uiso 1 1 calc R
C16 C -0.1171(17) 1.6740(16) 0.0387(14) 0.044(6) Uani 1 1 d U
H16 H -0.0859 1.6089 0.0889 0.053 Uiso 1 1 calc R
C17 C 0.2868(16) 1.3274(15) 0.1693(13) 0.030(3) Uani 1 1 d U
C18 C 0.2197(16) 1.3289(15) 0.2317(13) 0.035(5) Uani 1 1 d U
H18 H 0.1440 1.3943 0.2228 0.042 Uiso 1 1 calc R
C19 C 0.2635(17) 1.2360(16) 0.3056(14) 0.040(6) Uani 1 1 d U
H19 H 0.2152 1.2392 0.3456 0.048 Uiso 1 1 calc R
C20 C 0.4361(18) 1.1344(16) 0.2623(15) 0.048(6) Uani 1 1 d U
H20 H 0.5101 1.0663 0.2724 0.057 Uiso 1 1 calc R
C21 C 0.3983(16) 1.2223(15) 0.1868(14) 0.038(5) Uani 1 1 d U
H21 H 0.4454 1.2138 0.1465 0.046 Uiso 1 1 calc R
C22 C 0.361(2) 0.855(2) 0.3919(17) 0.056(6) Uani 1 1 d U
H22 H 0.3454 0.9137 0.3397 0.067 Uiso 1 1 calc R
C23 C 0.322(2) 0.770(2) 0.4018(16) 0.062(7) Uani 1 1 d U
H23 H 0.2821 0.7711 0.3577 0.075 Uiso 1 1 calc R
C24 C 0.3449(19) 0.6825(16) 0.4788(15) 0.041(5) Uani 1 1 d U
C25 C 0.412(2) 0.6813(19) 0.5379(17) 0.059(5) Uani 1 1 d U
H25 H 0.4361 0.6201 0.5897 0.070 Uiso 1 1 calc R
C26 C 0.446(2) 0.7707(19) 0.5207(17) 0.059(5) Uani 1 1 d U
H26 H 0.4917 0.7674 0.5626 0.070 Uiso 1 1 calc R
C27 C 0.3010(17) 0.5901(16) 0.4941(14) 0.038(5) Uani 1 1 d U
C28 C 0.2163(17) 0.5994(16) 0.4422(15) 0.041(5) Uani 1 1 d U
H28 H 0.1827 0.6670 0.3934 0.049 Uiso 1 1 calc R
C29 C 0.1781(16) 0.5135(16) 0.4589(13) 0.036(4) Uani 1 1 d U
C30 C 0.2302(16) 0.4169(16) 0.5338(15) 0.041(5) Uani 1 1 d U
H30 H 0.2086 0.3553 0.5491 0.049 Uiso 1 1 calc R
C31 C 0.3133(16) 0.4120(15) 0.5852(13) 0.033(4) Uani 1 1 d U
C32 C 0.0890(16) 0.5210(18) 0.4022(14) 0.041(5) Uani 1 1 d U
C33 C 0.029(2) 0.621(2) 0.3279(18) 0.068(8) Uani 1 1 d U
H33 H 0.0447 0.6868 0.3130 0.082 Uiso 1 1 calc R
C34 C -0.052(2) 0.623(3) 0.2784(19) 0.077(8) Uani 1 1 d U
H34 H -0.0923 0.6922 0.2312 0.092 Uiso 1 1 calc R
C35 C -0.0775(18) 0.531(2) 0.2922(16) 0.050(5) Uani 1 1 d U
C36 C -0.0206(18) 0.432(2) 0.3631(17) 0.051(6) Uani 1 1 d U
H36 H -0.0372 0.3672 0.3757 0.062 Uiso 1 1 calc R
C37 C 0.0610(18) 0.4270(18) 0.4159(15) 0.045(5) Uani 1 1 d U
H37 H 0.0995 0.3575 0.4632 0.054 Uiso 1 1 calc R
C38 C 0.3699(16) 0.3121(15) 0.6692(14) 0.036(4) Uani 1 1 d U
C39 C 0.4524(18) 0.3119(19) 0.7185(16) 0.052(6) Uani 1 1 d U
H39 H 0.4746 0.3730 0.7003 0.063 Uiso 1 1 calc R
C40 C 0.5031(18) 0.2190(19) 0.7964(16) 0.053(6) Uani 1 1 d U
H40 H 0.5589 0.2195 0.8294 0.063 Uiso 1 1 calc R
C41 C 0.3918(19) 0.1316(16) 0.7745(15) 0.042(5) Uani 1 1 d U
H41 H 0.3705 0.0699 0.7931 0.050 Uiso 1 1 calc R
C42 C 0.3389(19) 0.2209(16) 0.6971(14) 0.040(5) Uani 1 1 d U
H42 H 0.2834 0.2190 0.6648 0.048 Uiso 1 1 calc R
C43 C 0.670(3) 1.509(3) -0.282(2) 0.093(12) Uani 1 1 d U
H43A H 0.7296 1.4798 -0.2361 0.140 Uiso 1 1 calc R
H43B H 0.6997 1.5358 -0.3317 0.140 Uiso 1 1 calc R
H43C H 0.6538 1.4451 -0.2809 0.140 Uiso 1 1 calc R
C44 C -0.193(2) 0.451(3) 0.253(2) 0.074(8) Uani 1 1 d U
H44A H -0.1225 0.3736 0.2662 0.112 Uiso 1 1 calc R
H44B H -0.2432 0.4668 0.2056 0.112 Uiso 1 1 calc R
H44C H -0.2354 0.4490 0.2978 0.112 Uiso 1 1 calc R
F1 F 0.154(10) 0.847(6) 0.153(11) 1.01(13) Uani 1 1 d U
O1W O 0.036(10) 0.069(10) 0.446(13) 0.76(16) Uani 1 1 d .

loop_
_atom_site_aniso_label
_atom_site_aniso_U_11
_atom_site_aniso_U_22
_atom_site_aniso_U_33
_atom_site_aniso_U_23
_atom_site_aniso_U_13
_atom_site_aniso_U_12
C45 2.0(3) 1.5(3) 0.17(6) 0.01(7) 0.75(14) -0.40(17)
C46 0.31(11) 1.4(4) 0.18(11) 0.21(12) -0.04(7) -0.40(16)
C47 1.4(4) 0.5(4) 1.9(7) 0.5(4) -0.4(4) -0.4(5)
C48 0.15(5) 0.11(5) 1.8(4) 0.23(12) -0.23(8) -0.07(4)
C49 0.52(11) 0.45(10) 2.0(3) 0.89(14) 0.44(15) -0.01(8)
C50 0.75(14) 0.20(10) 1.1(2) 0.23(11) 0.58(18) -0.06(13)
Cu1 0.0579(15) 0.0288(11) 0.034(2) -0.0071(11) 0.0060(13) -0.0194(11)
Cu2 0.0376(12) 0.0311(11) 0.035(2) -0.0092(11) 0.0041(12) -0.0079(9)
I1 0.0522(9) 0.0426(7) 0.0449(13) -0.0198(7) 0.0108(8) -0.0109(6)
I2 0.0524(8) 0.0381(7) 0.0452(13) -0.0179(6) 0.0105(7) -0.0222(6)
O1 0.066(9) 0.080(10) 0.049(13) -0.027(8) 0.026(9) -0.047(8)
O2 0.047(10) 0.105(13) 0.060(16) -0.028(11) -0.003(8) -0.030(9)
N1 0.035(7) 0.033(7) 0.033(12) -0.016(6) 0.008(7) -0.012(6)
N2 0.034(8) 0.031(7) 0.044(13) -0.013(7) 0.002(7) -0.011(6)
N3 0.048(8) 0.025(7) 0.043(12) -0.010(6) 0.009(8) -0.012(6)
N4 0.072(11) 0.041(8) 0.016(14) -0.013(7) 0.004(9) -0.026(8)
N5 0.045(9) 0.037(8) 0.041(13) -0.010(7) 0.006(8) -0.018(7)
N6 0.046(9) 0.028(7) 0.033(12) -0.008(7) 0.001(7) -0.013(7)
C1 0.047(11) 0.071(12) 0.040(17) -0.020(10) 0.015(10) -0.040(9)
C2 0.048(12) 0.051(10) 0.046(18) 0.001(10) 0.006(11) -0.022(9)
C3 0.038(10) 0.041(9) 0.056(18) -0.008(9) 0.006(10) -0.019(8)
C4 0.029(9) 0.040(9) 0.038(15) -0.008(8) -0.003(9) -0.019(7)
C5 0.035(10) 0.040(9) 0.056(18) -0.011(9) 0.011(10) -0.022(8)
C6 0.048(11) 0.049(9) 0.033(16) -0.029(9) 0.006(10) -0.026(9)
C7 0.039(8) 0.034(9) 0.011(13) -0.010(7) -0.003(8) -0.018(7)
C8 0.037(8) 0.028(9) 0.045(15) -0.012(8) 0.009(9) -0.013(7)
C9 0.033(8) 0.033(9) 0.028(14) -0.012(7) 0.005(8) -0.014(7)
C10 0.039(6) 0.033(6) 0.020(9) -0.014(5) 0.005(6) -0.017(5)
C11 0.030(8) 0.038(9) 0.015(13) -0.012(7) -0.004(8) -0.013(7)
C12 0.041(8) 0.028(8) 0.019(13) -0.010(7) 0.002(8) -0.013(7)
C13 0.039(9) 0.052(12) 0.029(15) -0.001(9) 0.007(9) -0.009(8)
C14 0.034(10) 0.057(13) 0.042(18) 0.011(10) 0.003(10) -0.005(9)
C15 0.044(10) 0.046(10) 0.024(14) -0.014(8) 0.018(10) -0.016(8)
C16 0.041(9) 0.033(9) 0.033(15) 0.006(8) 0.009(9) -0.010(7)
C17 0.039(6) 0.033(6) 0.020(9) -0.014(5) 0.005(6) -0.017(5)
C18 0.037(9) 0.033(9) 0.027(13) -0.012(7) 0.008(9) -0.010(7)
C19 0.041(9) 0.036(9) 0.035(14) -0.007(8) 0.014(9) -0.016(7)
C20 0.046(11) 0.027(9) 0.049(14) -0.005(8) 0.005(10) -0.007(8)
C21 0.043(10) 0.031(8) 0.037(14) -0.013(8) 0.013(9) -0.015(7)
C22 0.101(19) 0.062(13) 0.021(16) -0.019(11) 0.011(12) -0.050(13)
C23 0.105(19) 0.067(14) 0.027(15) -0.009(10) 0.003(13) -0.058(14)
C24 0.060(12) 0.036(9) 0.035(15) -0.019(8) 0.010(10) -0.025(9)
C25 0.092(12) 0.047(8) 0.037(13) -0.003(7) -0.010(9) -0.042(8)
C26 0.092(12) 0.047(8) 0.037(13) -0.003(7) -0.010(9) -0.042(8)
C27 0.047(11) 0.038(9) 0.030(15) -0.011(8) 0.013(9) -0.023(8)
C28 0.044(11) 0.035(9) 0.042(16) -0.022(9) 0.009(9) -0.014(8)
C29 0.040(10) 0.038(9) 0.023(13) -0.012(8) 0.010(7) -0.013(7)
C30 0.033(10) 0.037(9) 0.045(14) -0.011(8) 0.004(8) -0.014(8)
C31 0.041(10) 0.036(8) 0.024(12) -0.017(7) 0.012(7) -0.017(8)
C32 0.029(10) 0.051(10) 0.041(14) -0.021(9) 0.014(7) -0.016(8)
C33 0.069(16) 0.075(14) 0.042(18) 0.011(11) -0.011(11) -0.044(13)
C34 0.061(15) 0.097(16) 0.05(2) 0.003(14) -0.007(12) -0.045(14)
C35 0.034(11) 0.086(14) 0.027(16) -0.031(11) 0.009(8) -0.018(9)
C36 0.045(12) 0.057(11) 0.054(18) -0.032(10) 0.004(10) -0.017(9)
C37 0.053(13) 0.046(10) 0.029(17) -0.015(9) 0.000(9) -0.016(9)
C38 0.036(10) 0.035(8) 0.035(12) -0.013(8) 0.012(8) -0.016(8)
C39 0.046(12) 0.051(11) 0.052(16) -0.002(10) -0.006(10) -0.030(10)
C40 0.040(11) 0.057(12) 0.057(15) -0.008(10) 0.003(9) -0.030(9)
C41 0.070(14) 0.033(9) 0.033(14) -0.021(8) 0.005(9) -0.026(9)
C42 0.061(12) 0.037(9) 0.031(14) -0.019(8) -0.001(9) -0.025(9)
C43 0.10(2) 0.096(19) 0.14(3) -0.07(2) 0.08(2) -0.071(16)
C44 0.068(17) 0.11(2) 0.06(3) -0.059(18) 0.002(15) -0.034(14)
F1 0.61(13) 0.22(7) 1.5(3) 0.16(10) 0.68(19) -0.04(8)
O1W 0.52(15) 0.45(13) 1.5(5) -0.4(2) 0.5(2) -0.37(13)

loop_
_atom_type_symbol
_atom_type_description
_atom_type_scat_dispersion_real
_atom_type_scat_dispersion_imag
_atom_type_scat_source
C C 0.0033 0.0016 'International Tables Vol C Tables 4.2.6.8 and 6.1.1.4'
H H 0.0000 0.0000 'International Tables Vol C Tables 4.2.6.8 and 6.1.1.4'
N N 0.0061 0.0033 'International Tables Vol C Tables 4.2.6.8 and 6.1.1.4'
O O 0.0106 0.0060 'International Tables Vol C Tables 4.2.6.8 and 6.1.1.4'
F F 0.0171 0.0103 'International Tables Vol C Tables 4.2.6.8 and 6.1.1.4'
Cu Cu 0.3201 1.2651 'International Tables Vol C Tables 4.2.6.8 and 6.1.1.4'
I I -0.4742 1.8119 'International Tables Vol C Tables 4.2.6.8 and 6.1.1.4'

loop_
_geom_angle_atom_site_label_1
_geom_angle_atom_site_label_2
_geom_angle_atom_site_label_3
_geom_angle
_geom_angle_site_symmetry_1
_geom_angle_site_symmetry_3
C46 C45 C50 120.0 . .
C46 C45 H45 120.0 . .
C50 C45 H45 120.0 . .
C47 C46 C45 120.0 . .
C47 C46 H46 120.0 . .
C45 C46 H46 120.0 . .
C46 C47 C48 120.0 . .
C46 C47 H47 120.0 . .
C48 C47 H47 120.0 . .
C49 C48 C47 120.0 . .
C49 C48 H48 120.0 . .
C47 C48 H48 120.0 . .
C48 C49 C50 120.0 . .
C48 C49 H49 120.0 . .
C50 C49 H49 120.0 . .
F1 C50 C49 102(10) . .
F1 C50 C45 128(10) . .
C49 C50 C45 120.0 . .
N3 Cu1 N4 113.7(8) . .
N3 Cu1 Cu1 128.9(5) . 2_676
N4 Cu1 Cu1 117.3(6) . 2_676
N3 Cu1 I1 107.6(5) . .
N4 Cu1 I1 106.3(5) . .
Cu1 Cu1 I1 60.34(10) 2_676 .
N3 Cu1 I1 108.9(4) . 2_676
N4 Cu1 I1 100.1(5) . 2_676
Cu1 Cu1 I1 59.97(10) 2_676 2_676
I1 Cu1 I1 120.30(12) . 2_676
N6 Cu2 N2 119.0(7) . 1_636
N6 Cu2 Cu2 123.0(5) . 2_657
N2 Cu2 Cu2 117.5(5) 1_636 2_657
N6 Cu2 I2 106.9(5) . .
N2 Cu2 I2 106.6(4) 1_636 .
Cu2 Cu2 I2 62.58(10) 2_657 .
N6 Cu2 I2 103.6(5) . 2_657
N2 Cu2 I2 99.2(5) 1_636 2_657
Cu2 Cu2 I2 59.85(11) 2_657 2_657
I2 Cu2 I2 122.43(10) . 2_657
Cu1 I1 Cu1 59.70(12) . 2_676
Cu2 I2 Cu2 57.58(10) . 2_657
C1 O1 C43 117.6(19) . .
C35 O2 C44 118(2) . .
C9 N1 C10 120.2(15) . .
C14 N2 C15 116.1(16) . .
C14 N2 Cu2 120.6(14) . 1_474
C15 N2 Cu2 122.3(13) . 1_474
C19 N3 C20 115.6(17) . .
C19 N3 Cu1 124.7(13) . .
C20 N3 Cu1 119.7(12) . .
C26 N4 C22 115(2) . .
C26 N4 Cu1 122.0(18) . .
C22 N4 Cu1 122.6(14) . .
C31 N5 C27 115.7(19) . .
C40 N6 C41 117.6(18) . .
C40 N6 Cu2 122.0(16) . .
C41 N6 Cu2 120.5(13) . .
O1 C1 C6 124.7(19) . .
O1 C1 C2 114.8(19) . .
C6 C1 C2 120.4(19) . .
C3 C2 C1 119.7(19) . .
C3 C2 H2 120.1 . .
C1 C2 H2 120.1 . .
C2 C3 C4 120.4(19) . .
C2 C3 H3 119.8 . .
C4 C3 H3 119.8 . .
C5 C4 C3 118.9(18) . .
C5 C4 C7 120.0(16) . .
C3 C4 C7 121.0(16) . .
C6 C5 C4 121.6(18) . .
C6 C5 H5 119.2 . .
C4 C5 H5 119.2 . .
C5 C6 C1 118.9(18) . .
C5 C6 H6 120.5 . .
C1 C6 H6 120.5 . .
C11 C7 C8 115.3(16) . .
C11 C7 C4 123.5(16) . .
C8 C7 C4 121.1(17) . .
C7 C8 C9 120.6(19) . .
C7 C8 H8 119.7 . .
C9 C8 H8 119.7 . .
N1 C9 C8 121.8(16) . .
N1 C9 C12 118.6(15) . .
C8 C9 C12 119.5(17) . .
N1 C10 C11 120.0(17) . .
N1 C10 C17 118.8(15) . .
C11 C10 C17 121.2(15) . .
C7 C11 C10 121.8(16) . .
C7 C11 H11 119.1 . .
C10 C11 H11 119.1 . .
C13 C12 C16 116.3(16) . .
C13 C12 C9 124.3(16) . .
C16 C12 C9 119.3(17) . .
C12 C13 C14 119.6(18) . .
C12 C13 H13 120.2 . .
C14 C13 H13 120.2 . .
N2 C14 C13 125(2) . .
N2 C14 H14 117.4 . .
C13 C14 H14 117.4 . .
N2 C15 C16 124.1(17) . .
N2 C15 H15 118.0 . .
C16 C15 H15 118.0 . .
C15 C16 C12 118.8(17) . .
C15 C16 H16 120.6 . .
C12 C16 H16 120.6 . .
C18 C17 C21 116.1(17) . .
C18 C17 C10 121.6(15) . .
C21 C17 C10 122.3(16) . .
C19 C18 C17 120.5(16) . .
C19 C18 H18 119.7 . .
C17 C18 H18 119.7 . .
N3 C19 C18 123.8(17) . .
N3 C19 H19 118.1 . .
C18 C19 H19 118.1 . .
C21 C20 N3 124.1(17) . .
C21 C20 H20 118.0 . .
N3 C20 H20 118.0 . .
C20 C21 C17 119.6(18) . .
C20 C21 H21 120.2 . .
C17 C21 H21 120.2 . .
N4 C22 C23 125(2) . .
N4 C22 H22 117.5 . .
C23 C22 H22 117.5 . .
C24 C23 C22 118(3) . .
C24 C23 H23 121.0 . .
C22 C23 H23 121.0 . .
C25 C24 C23 117(2) . .
C25 C24 C27 122.6(19) . .
C23 C24 C27 121(2) . .
C24 C25 C26 120(2) . .
C24 C25 H25 120.2 . .
C26 C25 H25 120.2 . .
N4 C26 C25 125(3) . .
N4 C26 H26 117.5 . .
C25 C26 H26 117.5 . .
N5 C27 C28 121.9(18) . .
N5 C27 C24 113(2) . .
C28 C27 C24 124.8(19) . .
C27 C28 C29 123(2) . .
C27 C28 H28 118.5 . .
C29 C28 H28 118.5 . .
C28 C29 C30 115(2) . .
C28 C29 C32 123.4(19) . .
C30 C29 C32 121.5(18) . .
C31 C30 C29 120.2(19) . .
C31 C30 H30 119.9 . .
C29 C30 H30 119.9 . .
N5 C31 C30 124.0(18) . .
N5 C31 C38 112.9(19) . .
C30 C31 C38 123.0(17) . .
C37 C32 C33 114(2) . .
C37 C32 C29 122.6(19) . .
C33 C32 C29 123(2) . .
C34 C33 C32 120(2) . .
C34 C33 H33 119.9 . .
C32 C33 H33 119.9 . .
C35 C34 C33 125(3) . .
C35 C34 H34 117.7 . .
C33 C34 H34 117.7 . .
C34 C35 O2 118(2) . .
C34 C35 C36 117(3) . .
O2 C35 C36 125(2) . .
C35 C36 C37 120(2) . .
C35 C36 H36 119.8 . .
C37 C36 H36 119.8 . .
C36 C37 C32 123(2) . .
C36 C37 H37 118.4 . .
C32 C37 H37 118.4 . .
C42 C38 C39 119.1(19) . .
C42 C38 C31 120(2) . .
C39 C38 C31 120.6(17) . .
C38 C39 C40 119.7(19) . .
C38 C39 H39 120.2 . .
C40 C39 H39 120.2 . .
N6 C40 C39 122(2) . .
N6 C40 H40 119.2 . .
C39 C40 H40 119.2 . .
N6 C41 C42 123.3(18) . .
N6 C41 H41 118.4 . .
C42 C41 H41 118.4 . .
C38 C42 C41 119(2) . .
C38 C42 H42 120.7 . .
C41 C42 H42 120.7 . .
O1 C43 H43A 109.5 . .
O1 C43 H43B 109.5 . .
H43A C43 H43B 109.5 . .
O1 C43 H43C 109.5 . .
H43A C43 H43C 109.5 . .
H43B C43 H43C 109.5 . .
O2 C44 H44A 109.5 . .
O2 C44 H44B 109.5 . .
H44A C44 H44B 109.5 . .
O2 C44 H44C 109.5 . .
H44A C44 H44C 109.5 . .
H44B C44 H44C 109.5 . .

loop_
_geom_bond_atom_site_label_1
_geom_bond_atom_site_label_2
_geom_bond_distance
_geom_bond_site_symmetry_2
C45 C46 1.3900 .
C45 C50 1.3900 .
C45 H45 0.9300 .
C46 C47 1.3900 .
C46 H46 0.9300 .
C47 C48 1.3900 .
C47 H47 0.9300 .
C48 C49 1.3900 .
C48 H48 0.9300 .
C49 C50 1.3900 .
C49 H49 0.9300 .
C50 F1 1.04(12) .
Cu1 N3 2.018(17) .
Cu1 N4 2.028(17) .
Cu1 Cu1 2.638(6) 2_676
Cu1 I1 2.646(3) .
Cu1 I1 2.655(3) 2_676
Cu2 N6 2.017(17) .
Cu2 N2 2.027(14) 1_636
Cu2 Cu2 2.574(5) 2_657
Cu2 I2 2.637(3) .
Cu2 I2 2.707(3) 2_657
I1 Cu1 2.655(3) 2_676
I2 Cu2 2.707(3) 2_657
O1 C1 1.37(3) .
O1 C43 1.42(3) .
O2 C35 1.36(3) .
O2 C44 1.44(3) .
N1 C9 1.31(2) .
N1 C10 1.33(2) .
N2 C14 1.31(3) .
N2 C15 1.32(3) .
N2 Cu2 2.027(14) 1_474
N3 C19 1.35(2) .
N3 C20 1.36(3) .
N4 C26 1.30(3) .
N4 C22 1.31(3) .
N5 C31 1.35(2) .
N5 C27 1.36(3) .
N6 C40 1.34(2) .
N6 C41 1.36(3) .
C1 C6 1.38(3) .
C1 C2 1.38(3) .
C2 C3 1.36(3) .
C2 H2 0.9300 .
C3 C4 1.38(3) .
C3 H3 0.9300 .
C4 C5 1.37(3) .
C4 C7 1.48(3) .
C5 C6 1.36(3) .
C5 H5 0.9300 .
C6 H6 0.9300 .
C7 C11 1.38(3) .
C7 C8 1.39(2) .
C8 C9 1.41(3) .
C8 H8 0.9300 .
C9 C12 1.48(2) .
C10 C11 1.42(2) .
C10 C17 1.46(3) .
C11 H11 0.9300 .
C12 C13 1.37(3) .
C12 C16 1.41(3) .
C13 C14 1.39(3) .
C13 H13 0.9300 .
C14 H14 0.9300 .
C15 C16 1.39(3) .
C15 H15 0.9300 .
C16 H16 0.9300 .
C17 C18 1.39(3) .
C17 C21 1.41(2) .
C18 C19 1.35(3) .
C18 H18 0.9300 .
C19 H19 0.9300 .
C20 C21 1.35(3) .
C20 H20 0.9300 .
C21 H21 0.9300 .
C22 C23 1.39(3) .
C22 H22 0.9300 .
C23 C24 1.38(3) .
C23 H23 0.9300 .
C24 C25 1.36(3) .
C24 C27 1.51(3) .
C25 C26 1.37(3) .
C25 H25 0.9300 .
C26 H26 0.9300 .
C27 C28 1.36(3) .
C28 C29 1.37(3) .
C28 H28 0.9300 .
C29 C30 1.39(3) .
C29 C32 1.47(3) .
C30 C31 1.37(3) .
C30 H30 0.9300 .
C31 C38 1.52(3) .
C32 C37 1.39(3) .
C32 C33 1.41(3) .
C33 C34 1.35(4) .
C33 H33 0.9300 .
C34 C35 1.34(4) .
C34 H34 0.9300 .
C35 C36 1.36(3) .
C36 C37 1.37(3) .
C36 H36 0.9300 .
C37 H37 0.9300 .
C38 C42 1.37(3) .
C38 C39 1.37(3) .
C39 C40 1.41(3) .
C39 H39 0.9300 .
C40 H40 0.9300 .
C41 C42 1.39(3) .
C41 H41 0.9300 .
C42 H42 0.9300 .
C43 H43A 0.9600 .
C43 H43B 0.9600 .
C43 H43C 0.9600 .
C44 H44A 0.9600 .
C44 H44B 0.9600 .
C44 H44C 0.9600 .

loop_
_geom_torsion_atom_site_label_1
_geom_torsion_atom_site_label_2
_geom_torsion_atom_site_label_3
_geom_torsion_atom_site_label_4
_geom_torsion
_geom_torsion_site_symmetry_1
_geom_torsion_site_symmetry_4
C50 C45 C46 C47 0.0 . .
C45 C46 C47 C48 0.0 . .
C46 C47 C48 C49 0.0 . .
C47 C48 C49 C50 0.0 . .
C48 C49 C50 F1 148(10) . .
C48 C49 C50 C45 0.0 . .
C46 C45 C50 F1 -139(9) . .
C46 C45 C50 C49 0.0 . .
N3 Cu1 I1 Cu1 125.3(5) . 2_676
N4 Cu1 I1 Cu1 -112.5(6) . 2_676
I1 Cu1 I1 Cu1 0.0 2_676 2_676
N6 Cu2 I2 Cu2 -118.9(5) . 2_657
N2 Cu2 I2 Cu2 112.8(6) 1_636 2_657
I2 Cu2 I2 Cu2 0.0 2_657 2_657
N4 Cu1 N3 C19 93.8(17) . .
Cu1 Cu1 N3 C19 -83.0(17) 2_676 .
I1 Cu1 N3 C19 -148.7(15) . .
I1 Cu1 N3 C19 -16.8(18) 2_676 .
N4 Cu1 N3 C20 -84.9(18) . .
Cu1 Cu1 N3 C20 98.3(17) 2_676 .
I1 Cu1 N3 C20 32.6(18) . .
I1 Cu1 N3 C20 164.5(16) 2_676 .
N3 Cu1 N4 C26 -172.1(17) . .
Cu1 Cu1 N4 C26 5.2(19) 2_676 .
I1 Cu1 N4 C26 69.8(18) . .
I1 Cu1 N4 C26 -56.1(18) 2_676 .
N3 Cu1 N4 C22 0.8(19) . .
Cu1 Cu1 N4 C22 178.0(15) 2_676 .
I1 Cu1 N4 C22 -117.4(16) . .
I1 Cu1 N4 C22 116.7(16) 2_676 .
N2 Cu2 N6 C40 -79.5(17) 1_636 .
Cu2 Cu2 N6 C40 92.0(16) 2_657 .
I2 Cu2 N6 C40 159.8(15) . .
I2 Cu2 N6 C40 29.3(16) 2_657 .
N2 Cu2 N6 C41 99.6(15) 1_636 .
Cu2 Cu2 N6 C41 -88.9(15) 2_657 .
I2 Cu2 N6 C41 -21.1(16) . .
I2 Cu2 N6 C41 -151.6(14) 2_657 .
C43 O1 C1 C6 -3(4) . .
C43 O1 C1 C2 177(2) . .
O1 C1 C2 C3 178(2) . .
C6 C1 C2 C3 -2(4) . .
C1 C2 C3 C4 1(4) . .
C2 C3 C4 C5 1(4) . .
C2 C3 C4 C7 -175(2) . .
C3 C4 C5 C6 -1(3) . .
C7 C4 C5 C6 175(2) . .
C4 C5 C6 C1 0(4) . .
O1 C1 C6 C5 -178(2) . .
C2 C1 C6 C5 2(4) . .
C5 C4 C7 C11 30(3) . .
C3 C4 C7 C11 -155(2) . .
C5 C4 C7 C8 -150(2) . .
C3 C4 C7 C8 26(3) . .
C11 C7 C8 C9 1(3) . .
C4 C7 C8 C9 -179.8(19) . .
C10 N1 C9 C8 4(3) . .
C10 N1 C9 C12 179.9(18) . .
C7 C8 C9 N1 -4(3) . .
C7 C8 C9 C12 -179.5(18) . .
C9 N1 C10 C11 -2(3) . .
C9 N1 C10 C17 177.9(19) . .
C8 C7 C11 C10 1(3) . .
C4 C7 C11 C10 -177.9(19) . .
N1 C10 C11 C7 -1(3) . .
C17 C10 C11 C7 179.2(19) . .
N1 C9 C12 C13 -175(2) . .
C8 C9 C12 C13 1(3) . .
N1 C9 C12 C16 9(3) . .
C8 C9 C12 C16 -175(2) . .
C16 C12 C13 C14 4(3) . .
C9 C12 C13 C14 -173(2) . .
C15 N2 C14 C13 2(4) . .
Cu2 N2 C14 C13 170(2) 1_474 .
C12 C13 C14 N2 -4(4) . .
C14 N2 C15 C16 0(3) . .
Cu2 N2 C15 C16 -168.4(17) 1_474 .
N2 C15 C16 C12 0(4) . .
C13 C12 C16 C15 -2(3) . .
C9 C12 C16 C15 174.3(19) . .
N1 C10 C17 C18 -19(3) . .
C11 C10 C17 C18 161(2) . .
N1 C10 C17 C21 161.0(18) . .
C11 C10 C17 C21 -19(3) . .
C21 C17 C18 C19 3(3) . .
C10 C17 C18 C19 -177(2) . .
C20 N3 C19 C18 -5(3) . .
Cu1 N3 C19 C18 176.4(18) . .
C17 C18 C19 N3 2(3) . .
C19 N3 C20 C21 4(3) . .
Cu1 N3 C20 C21 -177.2(18) . .
N3 C20 C21 C17 0(4) . .
C18 C17 C21 C20 -4(3) . .
C10 C17 C21 C20 176(2) . .
C26 N4 C22 C23 5(3) . .
Cu1 N4 C22 C23 -168.3(19) . .
N4 C22 C23 C24 0(4) . .
C22 C23 C24 C25 -5(3) . .
C22 C23 C24 C27 178(2) . .
C23 C24 C25 C26 5(3) . .
C27 C24 C25 C26 -178(2) . .
C22 N4 C26 C25 -5(4) . .
Cu1 N4 C26 C25 168(2) . .
C24 C25 C26 N4 0(4) . .
C31 N5 C27 C28 4(3) . .
C31 N5 C27 C24 -179.8(15) . .
C25 C24 C27 N5 -9(3) . .
C23 C24 C27 N5 168.2(19) . .
C25 C24 C27 C28 168(2) . .
C23 C24 C27 C28 -16(3) . .
N5 C27 C28 C29 -4(3) . .
C24 C27 C28 C29 -179.5(17) . .
C27 C28 C29 C30 1(3) . .
C27 C28 C29 C32 -178.2(18) . .
C28 C29 C30 C31 0(3) . .
C32 C29 C30 C31 179.7(16) . .
C27 N5 C31 C30 -3(3) . .
C27 N5 C31 C38 -179.6(15) . .
C29 C30 C31 N5 1(3) . .
C29 C30 C31 C38 177.4(16) . .
C28 C29 C32 C37 172.7(18) . .
C30 C29 C32 C37 -7(3) . .
C28 C29 C32 C33 -4(3) . .
C30 C29 C32 C33 176(2) . .
C37 C32 C33 C34 2(4) . .
C29 C32 C33 C34 180(2) . .
C32 C33 C34 C35 -3(5) . .
C33 C34 C35 O2 -178(3) . .
C33 C34 C35 C36 2(4) . .
C44 O2 C35 C34 -175(2) . .
C44 O2 C35 C36 4(3) . .
C34 C35 C36 C37 -1(3) . .
O2 C35 C36 C37 178.8(19) . .
C35 C36 C37 C32 1(3) . .
C33 C32 C37 C36 -2(3) . .
C29 C32 C37 C36 -179.0(19) . .
N5 C31 C38 C42 177.1(16) . .
C30 C31 C38 C42 0(3) . .
N5 C31 C38 C39 -3(3) . .
C30 C31 C38 C39 -179.7(19) . .
C42 C38 C39 C40 0(3) . .
C31 C38 C39 C40 179.5(19) . .
C41 N6 C40 C39 0(3) . .
Cu2 N6 C40 C39 179.3(17) . .
C38 C39 C40 N6 0(3) . .
C40 N6 C41 C42 0(3) . .
Cu2 N6 C41 C42 -179.4(15) . .
C39 C38 C42 C41 0(3) . .
C31 C38 C42 C41 -179.5(17) . .
N6 C41 C42 C38 0(3) . .
